data_7707308
loop_
_publ_author_name
'Nicolini, Alessio'
'Affronte, Marco'
'SantaLucia, Daniel J.'
'Borsari, Marco'
'Cahier, Benjamin'
'Caleffi, Matteo'
'Ranieri, Antonio'
'Berry, John F.'
'Cornia, Andrea'

_publ_section_title
;
 Tetrairon(II) extended metal atom chains as single-molecule magnets.
;
_journal_issue 22
_journal_name_full 'Dalton transactions (Cambridge, England : 2003)'
_journal_page_first 7571
_journal_page_last 7589
_journal_paper_doi 10.1039/d1dt01007g
_journal_volume 50
_journal_year 2021
_chemical_compound_source synthesis
_chemical_formula_iupac '[Fe4(C15H11N5)3Br2].2.3(CH2Cl2).(C4H10O)'
_chemical_formula_moiety 'C45 H33 Br2 Fe4 N15,2.313(C H2 Cl2),0.995(C4 H10 O)'
_chemical_formula_sum 'C51.29 H47.58 Br2 Cl4.63 Fe4 N15 O'
_chemical_formula_weight 1437.22
_chemical_properties_physical Air-sensitive,Moisture-sensitive,Oxygen-sensitive
_space_group_crystal_system monoclinic
_space_group_IT_number 14
_space_group_name_Hall '-P 2ybc'
_space_group_name_H-M_alt 'P 1 21/c 1'
_atom_sites_solution_hydrogens geom
_atom_sites_solution_primary direct
_atom_sites_solution_secondary difmap
_audit_creation_method SHELXL-2014/7
_audit_update_record
;
2021-03-23 deposited with the CCDC.	2021-05-03 downloaded from the CCDC.
;
_cell_angle_alpha 90
_cell_angle_beta 104.979(3)
_cell_angle_gamma 90
_cell_formula_units_Z 4
_cell_length_a 19.6801(16)
_cell_length_b 16.4420(14)
_cell_length_c 18.6092(14)
_cell_measurement_reflns_used 8942
_cell_measurement_temperature 115(2)
_cell_measurement_theta_max 28.01
_cell_measurement_theta_min 2.58
_cell_volume 5817.0(8)
_computing_cell_refinement 'APEX2 (Bruker-AXS, 2008)'
_computing_data_collection 'APEX2 (Bruker-AXS, 2008)'
_computing_data_reduction 'SAINT (Bruker-AXS, 2008)'
_computing_molecular_graphics 'ORTEP-3 for Windows (Farrugia, 2012)'
_computing_publication_material 'WINGX publication routines v2014.1 (Farrugia, 2012)'
_computing_structure_refinement 'SHELXL-2014/7 (Sheldrick, 2015)'
_computing_structure_solution 'SIR92 (Altomare et al., 1993)'
_diffrn_ambient_temperature 115(2)
_diffrn_detector_area_resol_mean 66
_diffrn_measured_fraction_theta_full 0.998
_diffrn_measured_fraction_theta_max 0.994
_diffrn_measurement_device_type 'Bruker X8APEX four-circle diffractometer'
_diffrn_measurement_method 'phi and omega scans'
_diffrn_radiation_monochromator graphite
_diffrn_radiation_type MoK\a
_diffrn_radiation_wavelength 0.71073
_diffrn_reflns_av_R_equivalents 0.0245
_diffrn_reflns_av_unetI/netI 0.0202
_diffrn_reflns_Laue_measured_fraction_full 0.998
_diffrn_reflns_Laue_measured_fraction_max 0.994
_diffrn_reflns_limit_h_max 26
_diffrn_reflns_limit_h_min -24
_diffrn_reflns_limit_k_max 20
_diffrn_reflns_limit_k_min -21
_diffrn_reflns_limit_l_max 24
_diffrn_reflns_limit_l_min -24
_diffrn_reflns_number 61609
_diffrn_reflns_point_group_measured_fraction_full 0.998
_diffrn_reflns_point_group_measured_fraction_max 0.994
_diffrn_reflns_theta_full 25.242
_diffrn_reflns_theta_max 28.036
_diffrn_reflns_theta_min 2.143
_diffrn_source 'fine-focus sealed tube'
_diffrn_standards_decay_% 'not measured'
_diffrn_standards_interval_count 'not measured'
_diffrn_standards_interval_time 'not measured'
_diffrn_standards_number 'not measured'
_exptl_absorpt_coefficient_mu 2.616
_exptl_absorpt_correction_T_max 0.429
_exptl_absorpt_correction_T_min 0.280
_exptl_absorpt_correction_type multi-scan
_exptl_absorpt_process_details 'SADABS (Bruker-AXS, 2008)'
_exptl_crystal_colour dark-red
_exptl_crystal_density_diffrn 1.641
_exptl_crystal_density_meas ?
_exptl_crystal_description prism
_exptl_crystal_F_000 2884
_exptl_crystal_preparation 'vapor diffusion Et2O/CH2Cl2,Magnetic properties'
_exptl_crystal_recrystallization_method 'vapor diffusion Et2O/CH2Cl2'
_exptl_crystal_size_max 0.710
_exptl_crystal_size_mid 0.530
_exptl_crystal_size_min 0.390
_refine_diff_density_max 2.605
_refine_diff_density_min -0.993
_refine_diff_density_rms 0.129
_refine_ls_extinction_method none
_refine_ls_goodness_of_fit_ref 1.214
_refine_ls_hydrogen_treatment constr
_refine_ls_matrix_type full
_refine_ls_number_parameters 829
_refine_ls_number_reflns 14013
_refine_ls_number_restraints 134
_refine_ls_restrained_S_all 1.216
_refine_ls_R_factor_all 0.0664
_refine_ls_R_factor_gt 0.0606
_refine_ls_shift/su_max 0.002
_refine_ls_shift/su_mean 0.000
_refine_ls_structure_factor_coef Fsqd
_refine_ls_weighting_details 'w=1/[\s^2^(Fo^2^)+(0.0312P)^2^+39.9478P] where P=(Fo^2^+2Fc^2^)/3'
_refine_ls_weighting_scheme calc
_refine_ls_wR_factor_gt 0.1489
_refine_ls_wR_factor_ref 0.1520
_reflns_Friedel_coverage 0.000
_reflns_number_gt 12717
_reflns_number_total 14013
_reflns_threshold_expression 'I > 2\s(I)'
_cod_data_source_file d1dt01007g2.cif
_cod_data_source_block 201117NA_7_work3bis
_cod_depositor_comments
;
The following automatic conversions were performed:

data item '_exptl_crystal_density_meas' value 'not measured' was
changed to '?' -- the value is perceived as not measured.

Automatic conversion script
Id: cif_fix_values 7556 2019-12-06 15:28:31Z antanas 

 Adding full bibliography for 7707308.cif.
;
_cod_original_sg_symbol_H-M 'P 21/c'
_cod_database_code 7707308
_shelx_shelxl_version_number 2014/7
_shelx_space_group_comment
;
The symmetry employed for this shelxl refinement is uniquely defined
by the following loop, which should always be used as a source of
symmetry information in preference to the above space-group names.
They are only intended as comments.
;
_shelx_estimated_absorpt_t_min 0.258
_shelx_estimated_absorpt_t_max 0.429

loop_
_space_group_symop_operation_xyz
'x, y, z'
'-x, y+1/2, -z+1/2'
'-x, -y, -z'
'x, -y-1/2, z-1/2'

loop_
_atom_site_label
_atom_site_type_symbol
_atom_site_fract_x
_atom_site_fract_y
_atom_site_fract_z
_atom_site_U_iso_or_equiv
_atom_site_adp_type
_atom_site_occupancy
_atom_site_site_symmetry_order
_atom_site_calc_flag
_atom_site_refinement_flags_posn
_atom_site_refinement_flags_adp
_atom_site_refinement_flags_occupancy
_atom_site_disorder_assembly
_atom_site_disorder_group
Fe1 Fe 0.54544(6) 0.07360(8) 0.29389(6) 0.0147(2) Uani 0.878(2) 1 d D . P . .
Fe1A Fe 0.5371(5) 0.0825(7) 0.2801(6) 0.0146(10) Uiso 0.122(2) 1 d D . P . .
Fe2 Fe 0.67217(4) 0.10395(5) 0.41836(5) 0.01395(17) Uani 0.878(2) 1 d . . P A .
Fe2A Fe 0.6626(3) 0.1238(4) 0.3941(4) 0.0146(10) Uiso 0.122(2) 1 d . . P A .
Fe3 Fe 0.80294(5) 0.15309(6) 0.52999(5) 0.01434(18) Uani 0.878(2) 1 d . . P . .
Fe3A Fe 0.7970(4) 0.1304(5) 0.5178(4) 0.0146(10) Uiso 0.122(2) 1 d . . P . .
Fe4 Fe 0.92919(8) 0.16826(11) 0.65616(7) 0.0163(2) Uani 0.878(2) 1 d D . P A .
Fe4A Fe 0.9200(7) 0.1662(10) 0.6431(6) 0.0146(10) Uiso 0.122(2) 1 d D . P A .
Br1 Br 0.44175(4) 0.04721(5) 0.18345(4) 0.02527(16) Uani 0.878(2) 1 d D . P A .
Br1A Br 0.4237(4) 0.0439(5) 0.1872(4) 0.0341(14) Uiso 0.122(2) 1 d D . P A .
Br2 Br 1.03795(4) 0.17883(5) 0.76177(4) 0.02425(15) Uani 0.878(2) 1 d D . P . .
Br2A Br 1.0186(4) 0.1964(4) 0.7548(4) 0.0341(14) Uiso 0.122(2) 1 d D . P . .
N1 N 0.48784(19) 0.1394(2) 0.3540(2) 0.0176(7) Uani 1 1 d . . . . .
N4 N 0.5776(2) 0.1010(2) 0.4516(2) 0.0199(7) Uani 1 1 d . . . . .
N7 N 0.67954(19) 0.0772(2) 0.53459(19) 0.0157(7) Uani 1 1 d . . . . .
N10 N 0.79283(18) 0.0644(2) 0.60342(19) 0.0153(7) Uani 1 1 d . . . . .
N13 N 0.90987(19) 0.0441(2) 0.6640(2) 0.0160(7) Uani 1 1 d . . . . .
C1 C 0.4249(2) 0.1763(3) 0.3255(3) 0.0227(9) Uani 1 1 d . . . . .
H1 H 0.4081 0.1802 0.2729 0.027 Uiso 1 1 calc R U . . .
C2 C 0.3845(3) 0.2082(3) 0.3682(3) 0.0284(10) Uani 1 1 d . . . . .
H2 H 0.3407 0.2335 0.3459 0.034 Uiso 1 1 calc R U . . .
C3 C 0.4094(3) 0.2026(3) 0.4458(3) 0.0270(10) Uani 1 1 d . . . . .
H3 H 0.3821 0.2231 0.4771 0.032 Uiso 1 1 calc R U . . .
C4 C 0.4737(2) 0.1669(3) 0.4761(3) 0.0229(9) Uani 1 1 d . . . . .
H4 H 0.4915 0.1639 0.5286 0.027 Uiso 1 1 calc R U . . .
C5 C 0.5134(2) 0.1349(3) 0.4292(2) 0.0172(8) Uani 1 1 d . . . . .
C6 C 0.6088(2) 0.0746(3) 0.5230(2) 0.0177(8) Uani 1 1 d . . . . .
C7 C 0.5778(2) 0.0424(3) 0.5764(3) 0.0198(8) Uani 1 1 d . . . . .
H7 H 0.5282 0.0390 0.5678 0.024 Uiso 1 1 calc R U . . .
C8 C 0.6227(2) 0.0156(3) 0.6425(3) 0.0208(9) Uani 1 1 d . . . . .
H8 H 0.6033 -0.0055 0.6803 0.025 Uiso 1 1 calc R U . . .
C9 C 0.6952(2) 0.0188(3) 0.6548(2) 0.0192(8) Uani 1 1 d . . . . .
H9 H 0.7253 0.0001 0.7003 0.023 Uiso 1 1 calc R U . . .
C10 C 0.7228(2) 0.0504(2) 0.5986(2) 0.0152(8) Uani 1 1 d . . . . .
C11 C 0.8440(2) 0.0122(3) 0.6410(2) 0.0165(8) Uani 1 1 d . . . . .
C12 C 0.8318(3) -0.0703(3) 0.6528(3) 0.0232(9) Uani 1 1 d . . . . .
H12 H 0.7858 -0.0921 0.6361 0.028 Uiso 1 1 calc R U . . .
C13 C 0.8866(3) -0.1193(3) 0.6885(3) 0.0280(10) Uani 1 1 d . . . . .
H13 H 0.8782 -0.1749 0.6974 0.034 Uiso 1 1 calc R U . . .
C14 C 0.9542(3) -0.0878(3) 0.7115(3) 0.0265(10) Uani 1 1 d . . . . .
H14 H 0.9929 -0.1210 0.7356 0.032 Uiso 1 1 calc R U . . .
C15 C 0.9633(2) -0.0062(3) 0.6981(2) 0.0209(9) Uani 1 1 d . . . . .
H15 H 1.0094 0.0159 0.7136 0.025 Uiso 1 1 calc R U . . .
N2 N 0.57361(19) -0.0460(2) 0.3200(2) 0.0180(7) Uani 1 1 d . . . . .
N5 N 0.68607(19) -0.0013(2) 0.3710(2) 0.0179(7) Uani 1 1 d . . . . .
N8 N 0.79288(19) 0.0510(2) 0.42823(19) 0.0156(7) Uani 1 1 d . . . . .
N11 N 0.8878(2) 0.1197(2) 0.4933(2) 0.0192(7) Uani 1 1 d . . . . .
N14 N 0.9752(2) 0.1953(3) 0.5697(2) 0.0221(8) Uani 1 1 d . . . . .
C16 C 0.5246(2) -0.1067(3) 0.3033(3) 0.0227(9) Uani 1 1 d . . . . .
H16 H 0.4775 -0.0927 0.2789 0.027 Uiso 1 1 calc R U . . .
C17 C 0.5402(3) -0.1862(3) 0.3201(3) 0.0276(10) Uani 1 1 d . . . . .
H17 H 0.5046 -0.2266 0.3071 0.033 Uiso 1 1 calc R U . . .
C18 C 0.6092(3) -0.2078(3) 0.3566(3) 0.0241(9) Uani 1 1 d . . . . .
H18 H 0.6212 -0.2628 0.3697 0.029 Uiso 1 1 calc R U . . .
C19 C 0.6594(3) -0.1477(3) 0.3733(3) 0.0237(9) Uani 1 1 d . . . . .
H19 H 0.7067 -0.1611 0.3978 0.028 Uiso 1 1 calc R U . . .
C20 C 0.6409(2) -0.0662(3) 0.3540(2) 0.0186(8) Uani 1 1 d . . . . .
C21 C 0.7586(2) -0.0096(3) 0.3840(2) 0.0185(8) Uani 1 1 d . . . . .
C22 C 0.7948(3) -0.0658(3) 0.3522(3) 0.0298(11) Uani 1 1 d . . . . .
H22 H 0.7706 -0.1069 0.3196 0.036 Uiso 1 1 calc R U . . .
C23 C 0.8677(3) -0.0598(4) 0.3697(4) 0.0391(14) Uani 1 1 d . . . . .
H23 H 0.8935 -0.0979 0.3489 0.047 Uiso 1 1 calc R U . . .
C24 C 0.9039(3) 0.0002(3) 0.4166(3) 0.0323(12) Uani 1 1 d . . . . .
H24 H 0.9538 0.0029 0.4294 0.039 Uiso 1 1 calc R U . . .
C25 C 0.8640(2) 0.0565(3) 0.4443(2) 0.0199(8) Uani 1 1 d . . . . .
C26 C 0.9518(2) 0.1562(3) 0.5034(3) 0.0226(9) Uani 1 1 d . . . . .
C27 C 0.9905(3) 0.1605(4) 0.4496(3) 0.0374(13) Uani 1 1 d . . . . .
H27 H 0.9756 0.1310 0.4044 0.045 Uiso 1 1 calc R U . . .
C28 C 1.0498(3) 0.2075(6) 0.4632(4) 0.058(2) Uani 1 1 d . . . . .
H28 H 1.0760 0.2113 0.4270 0.069 Uiso 1 1 calc R U . . .
C29 C 1.0718(4) 0.2499(6) 0.5299(4) 0.060(2) Uani 1 1 d . . . . .
H29 H 1.1121 0.2840 0.5395 0.072 Uiso 1 1 calc R U . . .
C30 C 1.0336(3) 0.2409(4) 0.5812(3) 0.0382(14) Uani 1 1 d . . . . .
H30 H 1.0492 0.2684 0.6275 0.046 Uiso 1 1 calc R U . . .
N3 N 0.6023(2) 0.1519(2) 0.2422(2) 0.0167(8) Uani 0.878(2) 1 d D . P A 1
N6 N 0.6629(2) 0.2052(2) 0.3559(2) 0.0167(8) Uani 0.878(2) 1 d D . P A 1
N9 N 0.7322(2) 0.2495(2) 0.4667(2) 0.0168(8) Uani 0.878(2) 1 d D . P A 1
N12 N 0.8016(2) 0.2663(3) 0.5804(2) 0.0184(8) Uani 0.878(2) 1 d D . P A 1
N15 N 0.8673(2) 0.2463(3) 0.6995(2) 0.0192(8) Uani 0.878(2) 1 d D . P A 1
C31 C 0.5878(3) 0.1506(3) 0.1668(3) 0.0199(10) Uani 0.878(2) 1 d D . P A 1
H31 H 0.5604 0.1069 0.1411 0.024 Uiso 0.878(2) 1 calc R U P A 1
C32 C 0.6104(3) 0.2088(3) 0.1256(3) 0.0231(11) Uani 0.878(2) 1 d D . P A 1
H32 H 0.5993 0.2056 0.0729 0.028 Uiso 0.878(2) 1 calc R U P A 1
C33 C 0.6503(3) 0.2729(3) 0.1639(3) 0.0253(12) Uani 0.878(2) 1 d D . P A 1
H33 H 0.6664 0.3147 0.1371 0.030 Uiso 0.878(2) 1 calc R U P A 1
C34 C 0.6662(3) 0.2759(3) 0.2399(3) 0.0228(10) Uani 0.878(2) 1 d D . P A 1
H34 H 0.6926 0.3202 0.2658 0.027 Uiso 0.878(2) 1 calc R U P A 1
C35 C 0.6432(3) 0.2128(3) 0.2800(3) 0.0163(9) Uani 0.878(2) 1 d D . P A 1
C36 C 0.6860(3) 0.2702(3) 0.4018(3) 0.0180(9) Uani 0.878(2) 1 d D . P A 1
C37 C 0.6602(3) 0.3502(3) 0.3914(3) 0.0255(11) Uani 0.878(2) 1 d D . P A 1
H37 H 0.6258 0.3650 0.3473 0.031 Uiso 0.878(2) 1 calc R U P A 1
C38 C 0.6859(3) 0.4067(3) 0.4464(3) 0.0324(13) Uani 0.878(2) 1 d D . P A 1
H38 H 0.6697 0.4613 0.4392 0.039 Uiso 0.878(2) 1 calc R U P A 1
C39 C 0.7348(3) 0.3860(3) 0.5120(3) 0.0291(12) Uani 0.878(2) 1 d D . P A 1
H39 H 0.7535 0.4258 0.5489 0.035 Uiso 0.878(2) 1 calc R U P A 1
C40 C 0.7558(3) 0.3046(3) 0.5221(3) 0.0206(10) Uani 0.878(2) 1 d D . P A 1
C41 C 0.8163(3) 0.2908(3) 0.6528(3) 0.0192(10) Uani 0.878(2) 1 d D . P A 1
C42 C 0.7805(3) 0.3514(3) 0.6826(3) 0.0251(11) Uani 0.878(2) 1 d D . P A 1
H42 H 0.7475 0.3857 0.6501 0.030 Uiso 0.878(2) 1 calc R U P A 1
C43 C 0.7932(3) 0.3611(4) 0.7578(3) 0.0292(12) Uani 0.878(2) 1 d D . P A 1
H43 H 0.7686 0.4016 0.7775 0.035 Uiso 0.878(2) 1 calc R U P A 1
C44 C 0.8423(3) 0.3112(4) 0.8058(3) 0.0294(12) Uani 0.878(2) 1 d D . P A 1
H44 H 0.8502 0.3151 0.8583 0.035 Uiso 0.878(2) 1 calc R U P A 1
C45 C 0.8790(3) 0.2561(4) 0.7741(3) 0.0250(11) Uani 0.878(2) 1 d D . P A 1
H45 H 0.9140 0.2236 0.8060 0.030 Uiso 0.878(2) 1 calc R U P A 1
N3A N 0.5783(14) 0.1400(15) 0.2040(11) 0.019(3) Uiso 0.122(2) 1 d D . P A 2
N6A N 0.6499(18) 0.2026(15) 0.3063(10) 0.019(3) Uiso 0.122(2) 1 d D . P A 2
N9A N 0.7179(15) 0.2408(12) 0.4179(10) 0.019(3) Uiso 0.122(2) 1 d D . P A 2
N12A N 0.7883(13) 0.2516(12) 0.5333(9) 0.019(3) Uiso 0.122(2) 1 d D . P A 2
N15A N 0.8482(14) 0.2555(15) 0.6575(11) 0.019(3) Uiso 0.122(2) 1 d D . P A 2
C31A C 0.5552(18) 0.1284(19) 0.1294(12) 0.026(2) Uiso 0.122(2) 1 d D . P A 2
H31A H 0.5216 0.0868 0.1117 0.031 Uiso 0.122(2) 1 calc R U P A 2
C32A C 0.5780(18) 0.174(2) 0.0783(11) 0.026(2) Uiso 0.122(2) 1 d D . P A 2
H32A H 0.5623 0.1627 0.0266 0.031 Uiso 0.122(2) 1 calc R U P A 2
C33A C 0.6251(19) 0.237(2) 0.1052(12) 0.026(2) Uiso 0.122(2) 1 d D . P A 2
H33A H 0.6409 0.2706 0.0713 0.031 Uiso 0.122(2) 1 calc R U P A 2
C34A C 0.649(2) 0.251(2) 0.1800(13) 0.026(2) Uiso 0.122(2) 1 d D . P A 2
H34A H 0.6817 0.2930 0.1980 0.031 Uiso 0.122(2) 1 calc R U P A 2
C35A C 0.6239(17) 0.2019(18) 0.2308(10) 0.026(2) Uiso 0.122(2) 1 d D . P A 2
C36A C 0.6847(18) 0.2653(13) 0.3478(11) 0.026(2) Uiso 0.122(2) 1 d D . P A 2
C37A C 0.6908(18) 0.3463(13) 0.3265(12) 0.026(2) Uiso 0.122(2) 1 d D . P A 2
H37A H 0.6691 0.3640 0.2773 0.031 Uiso 0.122(2) 1 calc R U P A 2
C38A C 0.7291(18) 0.3996(12) 0.3788(13) 0.026(2) Uiso 0.122(2) 1 d D . P A 2
H38A H 0.7306 0.4555 0.3663 0.031 Uiso 0.122(2) 1 calc R U P A 2
C39A C 0.7655(18) 0.3736(13) 0.4491(13) 0.026(2) Uiso 0.122(2) 1 d D . P A 2
H39A H 0.7946 0.4098 0.4834 0.031 Uiso 0.122(2) 1 calc R U P A 2
C40A C 0.7579(17) 0.2923(12) 0.4681(10) 0.026(2) Uiso 0.122(2) 1 d D . P A 2
C41A C 0.800(2) 0.2900(19) 0.6006(10) 0.026(2) Uiso 0.122(2) 1 d D . P A 2
C42A C 0.7661(17) 0.3634(16) 0.6118(12) 0.026(2) Uiso 0.122(2) 1 d D . P A 2
H42A H 0.7353 0.3902 0.5708 0.031 Uiso 0.122(2) 1 calc R U P A 2
C43A C 0.7780(19) 0.3957(18) 0.6814(13) 0.026(2) Uiso 0.122(2) 1 d D . P A 2
H43A H 0.7570 0.4459 0.6889 0.031 Uiso 0.122(2) 1 calc R U P A 2
C44A C 0.821(2) 0.354(2) 0.7418(12) 0.026(2) Uiso 0.122(2) 1 d D . P A 2
H44A H 0.8240 0.3696 0.7917 0.031 Uiso 0.122(2) 1 calc R U P A 2
C45A C 0.8603(17) 0.2896(19) 0.7261(11) 0.026(2) Uiso 0.122(2) 1 d D . P A 2
H45A H 0.8972 0.2682 0.7650 0.031 Uiso 0.122(2) 1 calc R U P A 2
C46 C 0.5551(5) 0.5901(7) 0.6002(4) 0.047(3) Uani 0.692(3) 1 d D . P B 3
H46A H 0.5414 0.6451 0.6129 0.057 Uiso 0.692(3) 1 calc R U P B 3
H46B H 0.5192 0.5514 0.6082 0.057 Uiso 0.692(3) 1 calc R U P B 3
Cl1 Cl 0.5549(2) 0.5884(3) 0.5056(2) 0.0494(9) Uani 0.692(3) 1 d D . P B 3
Cl2 Cl 0.63612(19) 0.5651(2) 0.66034(16) 0.0578(9) Uani 0.692(3) 1 d D . P B 3
C46A C 0.517(2) 0.596(4) 0.5896(18) 0.049(2) Uiso 0.122(2) 1 d D . P A 4
H46C H 0.5129 0.5415 0.6109 0.059 Uiso 0.122(2) 1 calc R U P A 4
H46D H 0.5548 0.6258 0.6254 0.059 Uiso 0.122(2) 1 calc R U P A 4
Cl1A Cl 0.5411(19) 0.584(3) 0.506(2) 0.0646(13) Uiso 0.122(2) 1 d D . P A 4
Cl2A Cl 0.4384(9) 0.6476(11) 0.5791(10) 0.0646(13) Uiso 0.122(2) 1 d D . P A 4
C46B C 0.5823(12) 0.578(4) 0.6064(9) 0.049(2) Uiso 0.186(3) 1 d D . P C 5
H46E H 0.5654 0.6322 0.6170 0.059 Uiso 0.186(3) 1 calc R U P C 5
H46F H 0.5447 0.5380 0.6070 0.059 Uiso 0.186(3) 1 calc R U P C 5
Cl1B Cl 0.5978(7) 0.5789(8) 0.5179(6) 0.0646(13) Uiso 0.186(3) 1 d D . P C 5
Cl2B Cl 0.6568(9) 0.5531(12) 0.6757(8) 0.0646(13) Uiso 0.186(3) 1 d D . P C 5
C47 C 0.8402(6) 0.3910(8) 0.3971(6) 0.049(2) Uiso 0.477(5) 1 d D . P D 6
H47A H 0.8192 0.4266 0.4285 0.059 Uiso 0.477(5) 1 calc R U P D 6
H47B H 0.8061 0.3468 0.3776 0.059 Uiso 0.477(5) 1 calc R U P D 6
Cl3 Cl 0.85324(18) 0.4476(2) 0.32231(16) 0.0411(9) Uani 0.477(5) 1 d D . P D 6
Cl4 Cl 0.91671(18) 0.34864(18) 0.45171(16) 0.0415(9) Uani 0.477(5) 1 d D . P D 6
C48 C 0.8788(9) 0.5482(8) 0.5952(7) 0.049(2) Uiso 0.384(4) 1 d D . P E 8
H48A H 0.8995 0.5908 0.6318 0.059 Uiso 0.384(4) 1 calc R U P E 8
H48B H 0.8270 0.5549 0.5818 0.059 Uiso 0.384(4) 1 calc R U P E 8
Cl5 Cl 0.90960(19) 0.5605(2) 0.5149(2) 0.0355(10) Uani 0.384(4) 1 d D . P E 8
Cl6 Cl 0.9003(2) 0.4539(3) 0.6348(2) 0.0608(17) Uani 0.384(4) 1 d D . P E 8
C49 C 0.7541(13) 0.6235(8) 0.3349(8) 0.049(2) Uiso 0.301(5) 1 d D . P F 9
H49A H 0.7085 0.6020 0.3052 0.059 Uiso 0.301(5) 1 calc R U P F 9
H49B H 0.7906 0.5825 0.3337 0.059 Uiso 0.301(5) 1 calc R U P F 9
Cl7 Cl 0.7732(4) 0.7121(5) 0.2932(4) 0.0646(13) Uiso 0.301(5) 1 d D . P F 9
Cl8 Cl 0.7496(4) 0.6351(5) 0.4258(4) 0.0646(13) Uiso 0.301(5) 1 d D . P F 9
C50 C 0.7883(11) 0.5960(15) 0.651(2) 0.049(2) Uiso 0.151(4) 1 d D . P G 10
H50A H 0.8042 0.5558 0.6188 0.059 Uiso 0.151(4) 1 calc R U P G 10
H50B H 0.8232 0.5964 0.6996 0.059 Uiso 0.151(4) 1 calc R U P G 10
Cl9 Cl 0.7861(8) 0.6924(8) 0.6102(8) 0.0646(13) Uiso 0.151(4) 1 d D . P G 10
Cl10 Cl 0.7076(7) 0.5655(8) 0.6624(8) 0.0646(13) Uiso 0.151(4) 1 d D . P G 10
O1 O 0.7628(4) 0.6824(5) 0.4393(4) 0.0512(13) Uani 0.616(4) 1 d D . P E 11
C51 C 0.7510(5) 0.6287(6) 0.3772(5) 0.0512(13) Uani 0.616(4) 1 d D . P E 11
H51A H 0.7016 0.6098 0.3636 0.061 Uiso 0.616(4) 1 calc R U P E 11
H51B H 0.7821 0.5807 0.3896 0.061 Uiso 0.616(4) 1 calc R U P E 11
C52 C 0.7664(5) 0.6738(7) 0.3146(6) 0.0512(13) Uani 0.616(4) 1 d D . P E 11
H52A H 0.7587 0.6381 0.2710 0.077 Uiso 0.616(4) 1 calc R U P E 11
H52B H 0.7353 0.7211 0.3026 0.077 Uiso 0.616(4) 1 calc R U P E 11
H52C H 0.8155 0.6920 0.3285 0.077 Uiso 0.616(4) 1 calc R U P E 11
C53 C 0.7469(5) 0.6492(6) 0.5019(5) 0.0512(13) Uani 0.616(4) 1 d D . P E 11
H53A H 0.7683 0.5944 0.5111 0.061 Uiso 0.616(4) 1 calc R U P E 11
H53B H 0.6953 0.6427 0.4919 0.061 Uiso 0.616(4) 1 calc R U P E 11
C54 C 0.7726(5) 0.6999(7) 0.5706(6) 0.0512(13) Uani 0.616(4) 1 d D . P E 11
H54A H 0.7600 0.6735 0.6125 0.077 Uiso 0.616(4) 1 calc R U P E 11
H54B H 0.8239 0.7055 0.5816 0.077 Uiso 0.616(4) 1 calc R U P E 11
H54C H 0.7508 0.7538 0.5624 0.077 Uiso 0.616(4) 1 calc R U P E 11
O2 O 0.8884(7) 0.4683(9) 0.4644(7) 0.066(3) Uiso 0.379(10) 1 d D . P H 12
C55 C 0.9265(11) 0.4414(11) 0.5370(8) 0.066(3) Uiso 0.379(10) 1 d D . P H 12
H55A H 0.9689 0.4117 0.5324 0.079 Uiso 0.379(10) 1 calc R U P H 12
H55B H 0.8967 0.4025 0.5557 0.079 Uiso 0.379(10) 1 calc R U P H 12
C56 C 0.9486(11) 0.5062(12) 0.5924(10) 0.066(3) Uiso 0.379(10) 1 d D . P H 12
H56A H 0.9740 0.4823 0.6400 0.099 Uiso 0.379(10) 1 calc R U P H 12
H56B H 0.9794 0.5444 0.5755 0.099 Uiso 0.379(10) 1 calc R U P H 12
H56C H 0.9070 0.5352 0.5988 0.099 Uiso 0.379(10) 1 calc R U P H 12
C57 C 0.8850(12) 0.4099(12) 0.4087(9) 0.066(3) Uiso 0.379(10) 1 d D . P H 12
H57A H 0.8697 0.3580 0.4266 0.079 Uiso 0.379(10) 1 calc R U P H 12
H57B H 0.9333 0.4015 0.4037 0.079 Uiso 0.379(10) 1 calc R U P H 12
C58 C 0.8387(13) 0.4257(17) 0.3333(10) 0.066(3) Uiso 0.379(10) 1 d D . P H 12
H58A H 0.8418 0.3799 0.3006 0.099 Uiso 0.379(10) 1 calc R U P H 12
H58B H 0.7900 0.4319 0.3364 0.099 Uiso 0.379(10) 1 calc R U P H 12
H58C H 0.8539 0.4756 0.3133 0.099 Uiso 0.379(10) 1 calc R U P H 12

loop_
_atom_site_aniso_label
_atom_site_aniso_U_11
_atom_site_aniso_U_22
_atom_site_aniso_U_33
_atom_site_aniso_U_23
_atom_site_aniso_U_13
_atom_site_aniso_U_12
Fe1 0.0137(4) 0.0152(5) 0.0145(5) -0.0002(4) 0.0025(3) -0.0021(3)
Fe2 0.0167(3) 0.0134(4) 0.0126(4) -0.0008(3) 0.0052(3) -0.0009(3)
Fe3 0.0148(4) 0.0148(4) 0.0149(4) 0.0027(3) 0.0066(3) 0.0013(3)
Fe4 0.0168(6) 0.0169(4) 0.0152(6) -0.0016(5) 0.0041(4) -0.0006(4)
Br1 0.0231(4) 0.0336(3) 0.0160(3) -0.0004(2) -0.0004(3) -0.0081(3)
Br2 0.0225(3) 0.0245(3) 0.0222(3) -0.0042(2) -0.0006(2) -0.0022(3)
N1 0.0180(17) 0.0170(17) 0.0183(17) 0.0010(14) 0.0058(14) 0.0006(14)
N4 0.0191(18) 0.0249(19) 0.0156(17) -0.0009(14) 0.0042(14) 0.0030(15)
N7 0.0203(17) 0.0126(16) 0.0149(16) 0.0007(13) 0.0059(13) 0.0017(13)
N10 0.0158(16) 0.0172(17) 0.0138(16) 0.0014(13) 0.0054(13) -0.0031(13)
N13 0.0169(17) 0.0150(16) 0.0171(16) -0.0011(13) 0.0063(13) 0.0028(13)
C1 0.021(2) 0.022(2) 0.023(2) 0.0046(17) 0.0023(17) 0.0025(17)
C2 0.024(2) 0.028(3) 0.032(3) 0.005(2) 0.006(2) 0.0066(19)
C3 0.026(2) 0.027(2) 0.032(3) -0.001(2) 0.013(2) 0.0066(19)
C4 0.026(2) 0.024(2) 0.020(2) -0.0027(17) 0.0075(17) 0.0053(18)
C5 0.0176(19) 0.0149(19) 0.020(2) -0.0016(15) 0.0054(16) 0.0001(15)
C6 0.021(2) 0.0161(19) 0.0158(19) -0.0029(15) 0.0036(16) 0.0033(16)
C7 0.0150(19) 0.018(2) 0.026(2) -0.0018(17) 0.0060(17) -0.0012(16)
C8 0.023(2) 0.018(2) 0.023(2) 0.0039(17) 0.0106(17) -0.0017(17)
C9 0.021(2) 0.020(2) 0.018(2) 0.0048(16) 0.0068(16) 0.0008(16)
C10 0.0180(19) 0.0115(18) 0.0177(19) -0.0024(15) 0.0076(15) -0.0003(15)
C11 0.020(2) 0.0171(19) 0.0136(18) -0.0021(15) 0.0070(15) -0.0018(16)
C12 0.024(2) 0.016(2) 0.033(2) -0.0011(18) 0.0131(19) -0.0016(17)
C13 0.036(3) 0.016(2) 0.037(3) 0.0053(19) 0.018(2) 0.0049(19)
C14 0.032(3) 0.021(2) 0.029(2) 0.0057(19) 0.012(2) 0.0106(19)
C15 0.019(2) 0.024(2) 0.020(2) 0.0011(17) 0.0049(16) 0.0045(17)
N2 0.0171(17) 0.0214(18) 0.0164(16) -0.0029(14) 0.0062(13) -0.0021(14)
N5 0.0138(17) 0.0206(18) 0.0197(17) -0.0030(14) 0.0048(14) 0.0010(14)
N8 0.0176(17) 0.0141(16) 0.0165(16) -0.0003(13) 0.0068(13) 0.0000(13)
N11 0.0207(18) 0.0239(19) 0.0142(16) -0.0008(14) 0.0064(14) -0.0037(15)
N14 0.0192(18) 0.028(2) 0.0194(18) -0.0041(15) 0.0060(14) -0.0055(16)
C16 0.020(2) 0.025(2) 0.025(2) -0.0049(18) 0.0094(17) -0.0041(18)
C17 0.029(2) 0.021(2) 0.034(3) -0.006(2) 0.013(2) -0.0080(19)
C18 0.032(2) 0.017(2) 0.027(2) -0.0033(18) 0.0136(19) -0.0016(18)
C19 0.023(2) 0.025(2) 0.024(2) -0.0033(18) 0.0071(18) 0.0011(18)
C20 0.020(2) 0.021(2) 0.0158(19) -0.0045(16) 0.0073(16) -0.0011(17)
C21 0.0157(19) 0.020(2) 0.020(2) -0.0038(16) 0.0059(16) 0.0014(16)
C22 0.023(2) 0.028(3) 0.040(3) -0.019(2) 0.010(2) -0.0011(19)
C23 0.022(2) 0.042(3) 0.057(4) -0.026(3) 0.016(2) 0.004(2)
C24 0.017(2) 0.031(3) 0.047(3) -0.014(2) 0.005(2) 0.0026(19)
C25 0.020(2) 0.021(2) 0.018(2) -0.0036(16) 0.0046(16) -0.0010(17)
C26 0.018(2) 0.030(2) 0.020(2) -0.0059(18) 0.0042(17) -0.0045(18)
C27 0.026(3) 0.063(4) 0.024(2) -0.015(3) 0.009(2) -0.014(3)
C28 0.037(3) 0.111(6) 0.033(3) -0.025(4) 0.024(3) -0.039(4)
C29 0.038(3) 0.107(6) 0.039(3) -0.021(4) 0.018(3) -0.046(4)
C30 0.031(3) 0.060(4) 0.025(2) -0.010(2) 0.008(2) -0.024(3)
N3 0.018(2) 0.0145(19) 0.018(2) -0.0005(15) 0.0055(16) -0.0004(15)
N6 0.020(2) 0.0124(18) 0.019(2) 0.0006(15) 0.0061(16) -0.0012(15)
N9 0.020(2) 0.0156(19) 0.0155(19) 0.0009(15) 0.0051(16) 0.0010(16)
N12 0.024(2) 0.014(2) 0.018(2) 0.0001(16) 0.0054(17) 0.0019(17)
N15 0.020(2) 0.022(2) 0.015(2) -0.0029(17) 0.0040(16) 0.0021(17)
C31 0.025(3) 0.017(2) 0.020(2) -0.0015(19) 0.009(2) -0.0007(19)
C32 0.025(3) 0.027(3) 0.020(2) 0.005(2) 0.010(2) 0.003(2)
C33 0.029(3) 0.021(3) 0.027(3) 0.005(2) 0.010(2) 0.000(2)
C34 0.027(3) 0.016(2) 0.026(3) 0.0029(19) 0.007(2) -0.006(2)
C35 0.014(2) 0.012(2) 0.023(3) -0.0006(19) 0.005(2) 0.0010(17)
C36 0.019(2) 0.018(2) 0.018(2) 0.0009(18) 0.0065(19) -0.0014(19)
C37 0.028(3) 0.017(2) 0.026(3) 0.001(2) -0.001(2) 0.004(2)
C38 0.044(3) 0.016(2) 0.030(3) 0.000(2) -0.003(3) 0.009(2)
C39 0.040(3) 0.015(2) 0.025(3) -0.003(2) -0.005(2) 0.005(2)
C40 0.021(2) 0.020(2) 0.020(2) -0.0007(19) 0.0029(19) 0.0016(19)
C41 0.021(2) 0.016(2) 0.019(2) -0.0018(18) 0.0035(19) -0.0010(19)
C42 0.025(3) 0.022(3) 0.028(3) -0.003(2) 0.005(2) 0.001(2)
C43 0.028(3) 0.029(3) 0.033(3) -0.011(2) 0.011(2) 0.003(2)
C44 0.029(3) 0.039(3) 0.020(3) -0.008(2) 0.007(2) 0.001(2)
C45 0.022(3) 0.035(3) 0.017(2) -0.001(2) 0.0048(19) 0.001(2)
C46 0.079(8) 0.039(6) 0.032(4) -0.003(4) 0.028(5) -0.023(7)
Cl1 0.073(3) 0.0487(14) 0.0277(10) -0.0072(9) 0.0160(15) -0.0185(17)
Cl2 0.081(3) 0.0550(18) 0.0366(14) 0.0045(12) 0.0134(13) -0.0239(17)
Cl3 0.0471(19) 0.051(2) 0.0262(14) 0.0179(12) 0.0113(12) 0.0150(14)
Cl4 0.0532(19) 0.0329(16) 0.0301(15) 0.0049(11) -0.0042(12) 0.0056(13)
Cl5 0.0337(18) 0.0275(17) 0.0417(19) 0.0089(14) 0.0037(14) 0.0035(13)
Cl6 0.048(2) 0.091(4) 0.0313(19) 0.014(2) -0.0107(16) -0.054(2)
O1 0.0237(19) 0.045(3) 0.080(4) -0.016(2) 0.005(2) 0.0017(18)
C51 0.0237(19) 0.045(3) 0.080(4) -0.016(2) 0.005(2) 0.0017(18)
C52 0.0237(19) 0.045(3) 0.080(4) -0.016(2) 0.005(2) 0.0017(18)
C53 0.0237(19) 0.045(3) 0.080(4) -0.016(2) 0.005(2) 0.0017(18)
C54 0.0237(19) 0.045(3) 0.080(4) -0.016(2) 0.005(2) 0.0017(18)

loop_
_atom_type_symbol
_atom_type_description
_atom_type_scat_dispersion_real
_atom_type_scat_dispersion_imag
_atom_type_scat_source
C C 0.0033 0.0016 'International Tables Vol C Tables 4.2.6.8 and 6.1.1.4'
H H 0.0000 0.0000 'International Tables Vol C Tables 4.2.6.8 and 6.1.1.4'
N N 0.0061 0.0033 'International Tables Vol C Tables 4.2.6.8 and 6.1.1.4'
Cl Cl 0.1484 0.1585 'International Tables Vol C Tables 4.2.6.8 and 6.1.1.4'
Fe Fe 0.3463 0.8444 'International Tables Vol C Tables 4.2.6.8 and 6.1.1.4'
Br Br -0.2901 2.4595 'International Tables Vol C Tables 4.2.6.8 and 6.1.1.4'
O O 0.0106 0.0060 'International Tables Vol C Tables 4.2.6.8 and 6.1.1.4'

loop_
_geom_angle_atom_site_label_1
_geom_angle_atom_site_label_2
_geom_angle_atom_site_label_3
_geom_angle
_geom_angle_site_symmetry_1
_geom_angle_site_symmetry_3
_geom_angle_publ_flag
N2 Fe1 N1 121.12(15) . . ?
N2 Fe1 N3 123.32(16) . . ?
N1 Fe1 N3 110.87(16) . . ?
N2 Fe1 N3A 122.0(8) . . ?
N1 Fe1 N3A 116.8(8) . . ?
N2 Fe1 Br1 97.96(11) . . ?
N1 Fe1 Br1 95.07(11) . . ?
N3 Fe1 Br1 98.44(13) . . ?
N3A Fe1 Br1 78.7(6) . . ?
N2 Fe1 Fe2A 89.98(18) . . ?
N1 Fe1 Fe2A 87.48(17) . . ?
N3 Fe1 Fe2A 70.5(2) . . ?
N3A Fe1 Fe2A 90.4(6) . . ?
Br1 Fe1 Fe2A 168.80(15) . . ?
N2 Fe1 Br1A 97.6(2) . . ?
N1 Fe1 Br1A 89.2(2) . . ?
N3 Fe1 Br1A 104.4(2) . . ?
N3A Fe1 Br1A 85.0(6) . . ?
Br1 Fe1 Br1A 7.13(17) . . ?
Fe2A Fe1 Br1A 172.4(2) . . ?
N2 Fe1 Fe2 81.77(10) . . ?
N1 Fe1 Fe2 87.59(11) . . ?
N3 Fe1 Fe2 79.30(13) . . ?
N3A Fe1 Fe2 98.9(6) . . ?
Br1 Fe1 Fe2 177.01(6) . . ?
Fe2A Fe1 Fe2 9.56(15) . . ?
Br1A Fe1 Fe2 175.81(17) . . ?
N3 Fe1A N1 115.5(6) . . ?
N3A Fe1A N1 125.7(10) . . ?
N3 Fe1A N2 117.9(6) . . ?
N3A Fe1A N2 120.3(11) . . ?
N1 Fe1A N2 111.0(5) . . ?
N3 Fe1A Br1 109.8(5) . . ?
N3A Fe1A Br1 88.0(7) . . ?
N1 Fe1A Br1 101.7(4) . . ?
N2 Fe1A Br1 98.3(4) . . ?
N3 Fe1A Br1A 116.2(5) . . ?
N3A Fe1A Br1A 94.7(7) . . ?
N1 Fe1A Br1A 94.8(5) . . ?
N2 Fe1A Br1A 97.9(4) . . ?
Br1 Fe1A Br1A 7.57(18) . . ?
N3 Fe1A Fe2A 67.4(3) . . ?
N3A Fe1A Fe2A 89.0(7) . . ?
N1 Fe1A Fe2A 82.3(4) . . ?
N2 Fe1A Fe2A 80.9(3) . . ?
Br1 Fe1A Fe2A 176.0(6) . . ?
Br1A Fe1A Fe2A 176.2(6) . . ?
Fe2A Fe2 N5 102.2(7) . . ?
Fe2A Fe2 N6 22.0(7) . . ?
N5 Fe2 N6 117.75(17) . . ?
Fe2A Fe2 N4 96.4(7) . . ?
N5 Fe2 N4 110.01(15) . . ?
N6 Fe2 N4 103.51(16) . . ?
Fe2A Fe2 N7 149.0(7) . . ?
N5 Fe2 N7 106.41(15) . . ?
N6 Fe2 N7 135.64(15) . . ?
N4 Fe2 N7 62.62(14) . . ?
Fe2A Fe2 N9A 59.6(8) . . ?
N5 Fe2 N9A 135.3(8) . . ?
N4 Fe2 N9A 112.3(8) . . ?
N7 Fe2 N9A 105.2(5) . . ?
Fe2A Fe2 Fe3A 121.7(7) . . ?
N5 Fe2 Fe3A 103.8(2) . . ?
N6 Fe2 Fe3A 101.2(2) . . ?
N4 Fe2 Fe3A 121.17(19) . . ?
N7 Fe2 Fe3A 62.36(19) . . ?
N9A Fe2 Fe3A 65.2(5) . . ?
Fe2A Fe2 Fe3 117.7(7) . . ?
N5 Fe2 Fe3 110.63(11) . . ?
N6 Fe2 Fe3 96.43(12) . . ?
N4 Fe2 Fe3 118.14(11) . . ?
N7 Fe2 Fe3 62.40(10) . . ?
N9A Fe2 Fe3 59.7(5) . . ?
Fe3A Fe2 Fe3 6.93(16) . . ?
Fe2A Fe2 Fe1 54.5(7) . . ?
N5 Fe2 Fe1 72.13(11) . . ?
N6 Fe2 Fe1 75.88(12) . . ?
N4 Fe2 Fe1 66.34(10) . . ?
N7 Fe2 Fe1 124.56(10) . . ?
N9A Fe2 Fe1 113.0(4) . . ?
Fe3A Fe2 Fe1 172.49(17) . . ?
Fe3 Fe2 Fe1 172.08(4) . . ?
Fe2 Fe2A N6 150.2(9) . . ?
Fe2 Fe2A N6A 167.3(13) . . ?
Fe2 Fe2A N5 63.5(6) . . ?
N6 Fe2A N5 135.6(4) . . ?
N6A Fe2A N5 115.3(9) . . ?
Fe2 Fe2A N9A 107.9(8) . . ?
N6A Fe2A N9A 63.8(6) . . ?
N5 Fe2A N9A 138.4(9) . . ?
Fe2 Fe2A N4 69.4(6) . . ?
N6 Fe2A N4 117.8(4) . . ?
N6A Fe2A N4 122.4(11) . . ?
N5 Fe2A N4 99.1(3) . . ?
N9A Fe2A N4 116.3(9) . . ?
Fe2 Fe2A C36 121.2(7) . . ?
N6 Fe2A C36 30.3(2) . . ?
N5 Fe2A C36 153.5(3) . . ?
N4 Fe2A C36 106.9(3) . . ?
Fe2 Fe2A Fe1 115.9(7) . . ?
N6 Fe2A Fe1 93.0(3) . . ?
N6A Fe2A Fe1 74.7(7) . . ?
N5 Fe2A Fe1 76.2(2) . . ?
N9A Fe2A Fe1 134.3(6) . . ?
N4 Fe2A Fe1 70.62(19) . . ?
C36 Fe2A Fe1 117.2(3) . . ?
Fe2 Fe2A Fe1A 120.7(8) . . ?
N6 Fe2A Fe1A 88.2(4) . . ?
N6A Fe2A Fe1A 70.0(7) . . ?
N5 Fe2A Fe1A 79.5(3) . . ?
N9A Fe2A Fe1A 129.7(6) . . ?
N4 Fe2A Fe1A 73.1(3) . . ?
C36 Fe2A Fe1A 112.7(4) . . ?
Fe1 Fe2A Fe1A 4.8(2) . . ?
N12A Fe3 N11 116.3(10) . . ?
N12A Fe3 N10 128.9(8) . . ?
N11 Fe3 N10 105.18(15) . . ?
N11 Fe3 N12 119.84(17) . . ?
N10 Fe3 N12 108.70(16) . . ?
N11 Fe3 N9 117.89(15) . . ?
N10 Fe3 N9 134.77(15) . . ?
N12 Fe3 N9 61.71(16) . . ?
N12A Fe3 Fe4A 90.8(8) . . ?
N11 Fe3 Fe4A 71.0(4) . . ?
N10 Fe3 Fe4A 75.3(4) . . ?
N12 Fe3 Fe4A 71.6(4) . . ?
N9 Fe3 Fe4A 130.1(4) . . ?
N12A Fe3 Fe4 90.4(7) . . ?
N11 Fe3 Fe4 72.24(11) . . ?
N10 Fe3 Fe4 74.69(11) . . ?
N12 Fe3 Fe4 70.90(13) . . ?
N9 Fe3 Fe4 129.81(12) . . ?
Fe4A Fe3 Fe4 1.3(4) . . ?
N12A Fe3 Fe2 99.5(7) . . ?
N11 Fe3 Fe2 109.24(11) . . ?
N10 Fe3 Fe2 93.28(11) . . ?
N12 Fe3 Fe2 116.61(13) . . ?
N9 Fe3 Fe2 61.02(11) . . ?
Fe4A Fe3 Fe2 168.0(3) . . ?
Fe4 Fe3 Fe2 167.67(6) . . ?
N10 Fe3A N11 111.9(4) . . ?
N10 Fe3A N12A 114.1(7) . . ?
N11 Fe3A N12A 103.7(9) . . ?
N10 Fe3A N8 107.5(4) . . ?
N11 Fe3A N8 67.1(3) . . ?
N12A Fe3A N8 137.4(6) . . ?
N10 Fe3A N9 130.6(4) . . ?
N11 Fe3A N9 113.8(4) . . ?
N8 Fe3A N9 106.6(3) . . ?
N10 Fe3A C25 108.8(4) . . ?
N11 Fe3A C25 34.24(19) . . ?
N12A Fe3A C25 130.0(8) . . ?
N8 Fe3A C25 33.51(18) . . ?
N9 Fe3A C25 119.4(3) . . ?
N10 Fe3A Fe2 104.4(3) . . ?
N11 Fe3A Fe2 123.2(4) . . ?
N12A Fe3A Fe2 99.3(7) . . ?
N8 Fe3A Fe2 61.0(2) . . ?
N9 Fe3A Fe2 64.1(2) . . ?
C25 Fe3A Fe2 93.6(3) . . ?
N10 Fe3A Fe4A 70.4(4) . . ?
N11 Fe3A Fe4A 65.9(4) . . ?
N12A Fe3A Fe4A 76.9(7) . . ?
N8 Fe3A Fe4A 127.2(5) . . ?
N9 Fe3A Fe4A 113.2(4) . . ?
C25 Fe3A Fe4A 95.1(4) . . ?
Fe2 Fe3A Fe4A 170.9(4) . . ?
N15 Fe4 N14 125.75(19) . . ?
N15 Fe4 N13 116.27(18) . . ?
N14 Fe4 N13 112.63(17) . . ?
N14 Fe4 N15A 109.7(7) . . ?
N13 Fe4 N15A 120.2(8) . . ?
N15 Fe4 Br2A 88.2(2) . . ?
N14 Fe4 Br2A 100.5(2) . . ?
N13 Fe4 Br2A 105.3(2) . . ?
N15A Fe4 Br2A 106.3(6) . . ?
N15 Fe4 Br2 96.91(13) . . ?
N14 Fe4 Br2 97.84(12) . . ?
N13 Fe4 Br2 98.45(12) . . ?
N15A Fe4 Br2 115.4(6) . . ?
Br2A Fe4 Br2 9.25(18) . . ?
N15 Fe4 Fe3 84.47(13) . . ?
N14 Fe4 Fe3 81.32(11) . . ?
N13 Fe4 Fe3 80.91(11) . . ?
N15A Fe4 Fe3 65.9(6) . . ?
Br2A Fe4 Fe3 172.0(2) . . ?
Br2 Fe4 Fe3 178.62(8) . . ?
N14 Fe4A N13 117.1(8) . . ?
N14 Fe4A N15A 114.8(11) . . ?
N13 Fe4A N15A 123.7(11) . . ?
N14 Fe4A N15 127.6(8) . . ?
N13 Fe4A N15 115.3(8) . . ?
N14 Fe4A Br2A 94.5(5) . . ?
N13 Fe4A Br2A 97.4(5) . . ?
N15A Fe4A Br2A 99.1(8) . . ?
N15 Fe4A Br2A 80.7(4) . . ?
N14 Fe4A Fe3 89.5(4) . . ?
N13 Fe4A Fe3 88.0(4) . . ?
N15A Fe4A Fe3 71.9(7) . . ?
N15 Fe4A Fe3 90.4(5) . . ?
Br2A Fe4A Fe3 170.9(7) . . ?
N14 Fe4A Br2 92.0(5) . . ?
N13 Fe4A Br2 91.4(4) . . ?
N15A Fe4A Br2 107.4(7) . . ?
N15 Fe4A Br2 88.6(4) . . ?
Br2A Fe4A Br2 8.40(16) . . ?
Fe3 Fe4A Br2 178.5(7) . . ?
N14 Fe4A Fe3A 89.3(4) . . ?
N13 Fe4A Fe3A 81.7(4) . . ?
N15A Fe4A Fe3A 78.4(7) . . ?
N15 Fe4A Fe3A 96.2(5) . . ?
Br2A Fe4A Fe3A 176.1(7) . . ?
Fe3 Fe4A Fe3A 7.16(15) . . ?
Br2 Fe4A Fe3A 172.8(7) . . ?
C1 N1 C5 118.9(4) . . ?
C1 N1 Fe1 126.0(3) . . ?
C5 N1 Fe1 114.5(3) . . ?
C1 N1 Fe1A 118.2(4) . . ?
C5 N1 Fe1A 122.7(4) . . ?
C5 N4 C6 125.2(4) . . ?
C5 N4 Fe2 136.8(3) . . ?
C6 N4 Fe2 94.8(3) . . ?
C5 N4 Fe2A 122.7(4) . . ?
C6 N4 Fe2A 108.2(3) . . ?
C10 N7 C6 121.3(4) . . ?
C10 N7 Fe2 144.1(3) . . ?
C6 N7 Fe2 92.7(3) . . ?
C11 N10 C10 121.3(4) . . ?
C11 N10 Fe3A 125.9(4) . . ?
C10 N10 Fe3A 107.0(4) . . ?
C11 N10 Fe3 127.1(3) . . ?
C10 N10 Fe3 110.2(3) . . ?
C15 N13 C11 118.2(4) . . ?
C15 N13 Fe4A 125.4(4) . . ?
C11 N13 Fe4A 116.5(4) . . ?
C15 N13 Fe4 119.6(3) . . ?
C11 N13 Fe4 122.0(3) . . ?
N1 C1 C2 123.6(4) . . ?
C1 C2 C3 118.2(4) . . ?
C4 C3 C2 119.3(4) . . ?
C3 C4 C5 120.1(4) . . ?
N4 C5 N1 114.1(4) . . ?
N4 C5 C4 126.0(4) . . ?
N1 C5 C4 119.9(4) . . ?
N7 C6 N4 109.0(4) . . ?
N7 C6 C7 121.3(4) . . ?
N4 C6 C7 129.5(4) . . ?
C8 C7 C6 117.1(4) . . ?
C9 C8 C7 121.8(4) . . ?
C8 C9 C10 118.3(4) . . ?
N7 C10 N10 113.4(4) . . ?
N7 C10 C9 120.2(4) . . ?
N10 C10 C9 126.1(4) . . ?
N13 C11 N10 115.7(4) . . ?
N13 C11 C12 120.6(4) . . ?
N10 C11 C12 123.6(4) . . ?
C13 C12 C11 120.0(4) . . ?
C12 C13 C14 120.0(4) . . ?
C15 C14 C13 117.6(4) . . ?
N13 C15 C14 123.6(4) . . ?
C20 N2 C16 118.4(4) . . ?
C20 N2 Fe1 120.9(3) . . ?
C16 N2 Fe1 120.7(3) . . ?
C20 N2 Fe1A 124.3(4) . . ?
C16 N2 Fe1A 117.1(4) . . ?
C20 N5 C21 122.6(4) . . ?
C20 N5 Fe2 128.5(3) . . ?
C21 N5 Fe2 105.1(3) . . ?
C20 N5 Fe2A 128.5(3) . . ?
C21 N5 Fe2A 108.6(3) . . ?
C21 N8 C25 120.4(4) . . ?
C21 N8 Fe3A 148.1(4) . . ?
C25 N8 Fe3A 87.6(3) . . ?
C26 N11 C25 124.4(4) . . ?
C26 N11 Fe3A 142.4(4) . . ?
C25 N11 Fe3A 92.7(3) . . ?
C26 N11 Fe3 130.1(3) . . ?
C25 N11 Fe3 104.9(3) . . ?
C30 N14 C26 119.0(4) . . ?
C30 N14 Fe4A 128.0(4) . . ?
C26 N14 Fe4A 112.8(4) . . ?
C30 N14 Fe4 121.3(3) . . ?
C26 N14 Fe4 119.0(3) . . ?
C17 C16 N2 123.1(4) . . ?
C16 C17 C18 119.2(4) . . ?
C19 C18 C17 118.5(4) . . ?
C18 C19 C20 120.2(4) . . ?
N2 C20 N5 114.5(4) . . ?
N2 C20 C19 120.6(4) . . ?
N5 C20 C19 124.8(4) . . ?
N8 C21 C22 121.2(4) . . ?
N8 C21 N5 111.1(4) . . ?
C22 C21 N5 127.4(4) . . ?
C21 C22 C23 117.7(4) . . ?
C24 C23 C22 122.0(5) . . ?
C23 C24 C25 117.2(4) . . ?
N8 C25 N11 110.5(4) . . ?
N8 C25 C24 121.4(4) . . ?
N11 C25 C24 127.9(4) . . ?
N8 C25 Fe3A 58.9(3) . . ?
N11 C25 Fe3A 53.1(3) . . ?
C24 C25 Fe3A 165.7(4) . . ?
N14 C26 N11 114.6(4) . . ?
N14 C26 C27 120.1(4) . . ?
N11 C26 C27 125.1(4) . . ?
C28 C27 C26 119.3(5) . . ?
C27 C28 C29 120.1(5) . . ?
C30 C29 C28 117.9(5) . . ?
N14 C30 C29 123.4(5) . . ?
C31 N3 C35 119.0(4) . . ?
C31 N3 Fe1A 112.1(4) . . ?
C35 N3 Fe1A 126.2(5) . . ?
C31 N3 Fe1 118.0(3) . . ?
C35 N3 Fe1 121.9(3) . . ?
C35 N6 C36 122.1(4) . . ?
C35 N6 Fe2A 122.0(4) . . ?
C36 N6 Fe2A 115.9(4) . . ?
C35 N6 Fe2 129.1(3) . . ?
C36 N6 Fe2 108.6(3) . . ?
C36 N9 C40 121.8(4) . . ?
C36 N9 Fe3 146.3(3) . . ?
C40 N9 Fe3 91.7(3) . . ?
C36 N9 Fe3A 136.5(4) . . ?
C40 N9 Fe3A 101.6(4) . . ?
C41 N12 C40 125.0(4) . . ?
C41 N12 Fe3 133.2(3) . . ?
C40 N12 Fe3 97.8(3) . . ?
C45 N15 C41 119.4(4) . . ?
C45 N15 Fe4 120.8(4) . . ?
C41 N15 Fe4 119.8(3) . . ?
C45 N15 Fe4A 127.4(5) . . ?
C41 N15 Fe4A 113.2(4) . . ?
N3 C31 C32 123.7(5) . . ?
C31 C32 C33 117.6(5) . . ?
C34 C33 C32 120.2(5) . . ?
C33 C34 C35 119.9(5) . . ?
N3 C35 N6 116.0(4) . . ?
N3 C35 C34 119.5(5) . . ?
N6 C35 C34 124.4(5) . . ?
N9 C36 N6 113.5(4) . . ?
N9 C36 C37 119.6(5) . . ?
N6 C36 C37 126.5(5) . . ?
N9 C36 Fe2A 83.0(3) . . ?
C37 C36 Fe2A 149.0(4) . . ?
C38 C37 C36 118.6(5) . . ?
C37 C38 C39 121.7(5) . . ?
C38 C39 C40 117.8(5) . . ?
N9 C40 N12 108.6(4) . . ?
N9 C40 C39 120.3(5) . . ?
N12 C40 C39 131.0(5) . . ?
N15 C41 N12 113.8(4) . . ?
N15 C41 C42 119.3(5) . . ?
N12 C41 C42 126.7(5) . . ?
C43 C42 C41 120.4(5) . . ?
C42 C43 C44 120.0(5) . . ?
C45 C44 C43 117.4(5) . . ?
N15 C45 C44 123.2(5) . . ?
C31A N3A C35A 119.5(12) . . ?
C31A N3A Fe1A 123.9(13) . . ?
C35A N3A Fe1A 115.8(13) . . ?
C31A N3A Fe1 127.8(12) . . ?
C35A N3A Fe1 112.5(12) . . ?
C36A N6A C35A 126.2(14) . . ?
C36A N6A Fe2A 94.9(11) . . ?
C35A N6A Fe2A 138.7(14) . . ?
C40A N9A C36A 121.8(12) . . ?
C40A N9A Fe2A 148.9(13) . . ?
C36A N9A Fe2A 88.6(10) . . ?
C40A N9A Fe2 136.8(11) . . ?
C36A N9A Fe2 101.0(10) . . ?
C41A N12A C40A 120.7(14) . . ?
C41A N12A Fe3 120.0(14) . . ?
C40A N12A Fe3 119.0(13) . . ?
C41A N12A Fe3A 125.8(15) . . ?
C40A N12A Fe3A 112.7(12) . . ?
C41A N15A C45A 118.7(12) . . ?
C41A N15A Fe4A 123.7(14) . . ?
C45A N15A Fe4A 116.6(13) . . ?
C41A N15A Fe4 130.3(15) . . ?
C45A N15A Fe4 109.6(13) . . ?
N3A C31A C32A 123.4(14) . . ?
C31A C32A C33A 117.5(13) . . ?
C34A C33A C32A 120.5(13) . . ?
C33A C34A C35A 119.9(13) . . ?
N3A C35A N6A 114.8(13) . . ?
N3A C35A C34A 119.1(12) . . ?
N6A C35A C34A 125.3(14) . . ?
N9A C36A N6A 111.5(12) . . ?
N9A C36A C37A 119.8(11) . . ?
N6A C36A C37A 128.6(13) . . ?
C38A C37A C36A 118.3(12) . . ?
C37A C38A C39A 121.6(13) . . ?
C38A C39A C40A 118.1(12) . . ?
N9A C40A N12A 110.3(12) . . ?
N9A C40A C39A 120.2(11) . . ?
N12A C40A C39A 129.5(13) . . ?
N15A C41A N12A 115.9(13) . . ?
N15A C41A C42A 120.2(12) . . ?
N12A C41A C42A 123.9(13) . . ?
C43A C42A C41A 120.0(13) . . ?
C42A C43A C44A 119.5(13) . . ?
C45A C44A C43A 117.4(13) . . ?
N15A C45A C44A 122.9(14) . . ?
Cl2 C46 Cl1 113.8(5) . . ?
Cl2A C46A Cl1A 113.1(11) . . ?
Cl2B C46B Cl1B 112.5(10) . . ?
Cl4 C47 Cl3 113.4(6) . . ?
Cl6 C48 Cl5 111.5(6) . . ?
Cl8 C49 Cl7 114.6(8) . . ?
Cl10 C50 Cl9 113.3(10) . . ?
C53 O1 C51 114.2(7) . . ?
O1 C51 C52 107.8(8) . . ?
O1 C53 C54 113.3(8) . . ?
C57 O2 C55 113.5(12) . . ?
O2 C55 C56 115.2(13) . . ?
O2 C57 C58 118.7(15) . . ?

loop_
_geom_bond_atom_site_label_1
_geom_bond_atom_site_label_2
_geom_bond_distance
_geom_bond_site_symmetry_2
_geom_bond_publ_flag
Fe1 N2 2.067(4) . ?
Fe1 N1 2.089(4) . ?
Fe1 N3 2.096(4) . ?
Fe1 N3A 2.23(2) . ?
Fe1 Br1 2.5314(11) . ?
Fe1 Fe2A 2.693(6) . ?
Fe1 Br1A 2.731(8) . ?
Fe1 Fe2 2.9747(12) . ?
Fe1A N3 1.979(12) . ?
Fe1A N3A 2.04(2) . ?
Fe1A N1 2.096(13) . ?
Fe1A N2 2.293(12) . ?
Fe1A Br1 2.313(9) . ?
Fe1A Br1A 2.525(8) . ?
Fe1A Fe2A 2.890(10) . ?
Fe2 Fe2A 0.550(7) . ?
Fe2 N5 1.993(4) . ?
Fe2 N6 2.011(4) . ?
Fe2 N4 2.108(4) . ?
Fe2 N7 2.175(4) . ?
Fe2 N9A 2.425(19) . ?
Fe2 Fe3A 2.701(8) . ?
Fe2 Fe3 2.9711(11) . ?
Fe2A N6 1.515(8) . ?
Fe2A N6A 2.05(2) . ?
Fe2A N5 2.176(7) . ?
Fe2A N9A 2.198(19) . ?
Fe2A N4 2.238(7) . ?
Fe2A C36 2.447(8) . ?
Fe3 N12A 1.65(2) . ?
Fe3 N11 2.036(4) . ?
Fe3 N10 2.042(4) . ?
Fe3 N12 2.087(4) . ?
Fe3 N9 2.234(4) . ?
Fe3 Fe4A 2.698(9) . ?
Fe3 Fe4 2.9551(12) . ?
Fe3A N10 1.946(9) . ?
Fe3A N11 1.963(9) . ?
Fe3A N12A 2.03(2) . ?
Fe3A N8 2.103(8) . ?
Fe3A N9 2.395(9) . ?
Fe3A C25 2.454(9) . ?
Fe3A Fe4A 2.954(11) . ?
Fe4 N15 2.071(5) . ?
Fe4 N14 2.088(4) . ?
Fe4 N13 2.088(4) . ?
Fe4 N15A 2.15(2) . ?
Fe4 Br2A 2.238(7) . ?
Fe4 Br2 2.5100(12) . ?
Fe4A N14 2.010(16) . ?
Fe4A N13 2.065(17) . ?
Fe4A N15A 2.10(3) . ?
Fe4A N15 2.116(16) . ?
Fe4A Br2A 2.499(8) . ?
Fe4A Br2 2.767(9) . ?
N1 C1 1.358(6) . ?
N1 C5 1.362(6) . ?
N4 C5 1.346(6) . ?
N4 C6 1.381(5) . ?
N7 C10 1.347(5) . ?
N7 C6 1.354(6) . ?
N10 C11 1.369(6) . ?
N10 C10 1.377(5) . ?
N13 C15 1.359(6) . ?
N13 C11 1.361(5) . ?
C1 C2 1.367(7) . ?
C2 C3 1.404(7) . ?
C3 C4 1.377(7) . ?
C4 C5 1.415(6) . ?
C6 C7 1.397(6) . ?
C7 C8 1.388(6) . ?
C8 C9 1.386(6) . ?
C9 C10 1.397(6) . ?
C11 C12 1.405(6) . ?
C12 C13 1.371(7) . ?
C13 C14 1.390(7) . ?
C14 C15 1.385(7) . ?
N2 C20 1.353(6) . ?
N2 C16 1.366(6) . ?
N5 C20 1.373(6) . ?
N5 C21 1.392(5) . ?
N8 C21 1.356(6) . ?
N8 C25 1.356(6) . ?
N11 C26 1.364(6) . ?
N11 C25 1.382(6) . ?
N14 C30 1.342(6) . ?
N14 C26 1.362(6) . ?
C16 C17 1.361(7) . ?
C17 C18 1.399(7) . ?
C18 C19 1.375(7) . ?
C19 C20 1.411(7) . ?
C21 C22 1.388(6) . ?
C22 C23 1.390(7) . ?
C23 C24 1.385(7) . ?
C24 C25 1.397(6) . ?
C26 C27 1.408(7) . ?
C27 C28 1.368(8) . ?
C28 C29 1.391(9) . ?
C29 C30 1.368(8) . ?
N3 C31 1.359(6) . ?
N3 C35 1.361(6) . ?
N6 C35 1.370(6) . ?
N6 C36 1.370(6) . ?
N9 C36 1.354(6) . ?
N9 C40 1.360(6) . ?
N12 C41 1.364(6) . ?
N12 C40 1.373(6) . ?
N15 C45 1.356(6) . ?
N15 C41 1.360(7) . ?
C31 C32 1.369(7) . ?
C32 C33 1.396(8) . ?
C33 C34 1.368(8) . ?
C34 C35 1.420(7) . ?
C36 C37 1.406(7) . ?
C37 C38 1.378(8) . ?
C38 C39 1.388(8) . ?
C39 C40 1.399(7) . ?
C41 C42 1.413(7) . ?
C42 C43 1.365(8) . ?
C43 C44 1.400(9) . ?
C44 C45 1.382(8) . ?
N3A C31A 1.359(11) . ?
N3A C35A 1.363(11) . ?
N6A C36A 1.361(11) . ?
N6A C35A 1.366(11) . ?
N9A C40A 1.353(11) . ?
N9A C36A 1.359(11) . ?
N12A C41A 1.368(11) . ?
N12A C40A 1.379(11) . ?
N15A C41A 1.355(11) . ?
N15A C45A 1.357(11) . ?
C31A C32A 1.371(12) . ?
C32A C33A 1.396(12) . ?
C33A C34A 1.368(12) . ?
C34A C35A 1.420(11) . ?
C36A C37A 1.405(11) . ?
C37A C38A 1.380(12) . ?
C38A C39A 1.387(12) . ?
C39A C40A 1.400(11) . ?
C41A C42A 1.416(12) . ?
C42A C43A 1.363(12) . ?
C43A C44A 1.402(13) . ?
C44A C45A 1.384(12) . ?
C46 Cl2 1.744(9) . ?
C46 Cl1 1.759(7) . ?
C46A Cl2A 1.733(11) . ?
C46A Cl1A 1.752(10) . ?
C46B Cl2B 1.732(11) . ?
C46B Cl1B 1.752(10) . ?
C47 Cl4 1.731(10) . ?
C47 Cl3 1.748(9) . ?
C48 Cl6 1.722(10) . ?
C48 Cl5 1.763(9) . ?
C49 Cl8 1.726(10) . ?
C49 Cl7 1.737(10) . ?
C50 Cl10 1.733(11) . ?
C50 Cl9 1.750(10) . ?
O1 C53 1.394(8) . ?
O1 C51 1.424(8) . ?
C51 C52 1.477(9) . ?
C53 C54 1.500(8) . ?
O2 C57 1.401(12) . ?
O2 C55 1.435(11) . ?
C55 C56 1.468(12) . ?
C57 C58 1.485(12) . ?
